data_7150260
loop_
_publ_author_name
'Nikolaev, Vsevolod'
'Hennig, Lothar'
'Sieler, Jochim'
'Rodina, Ludmila'
'Schulze, Barbel'
'Nikolaev, Valerij'

_publ_section_title
;
 Cyclic and acyclic sulfonimides in reactions with
 Rh(II)-ketocarbenoids: a new access to chemoselective
 O-functionalization of the imidic carbonyl groups.
;
_journal_issue 22
_journal_name_full 'Organic &amp; biomolecular chemistry'
_journal_page_first 4108
_journal_page_last 4116
_journal_paper_doi 10.1039/b508317f
_journal_volume 3
_journal_year 2005
_chemical_formula_sum 'C12 H10 N O5 S'
_chemical_formula_weight 280.27
_chemical_name_systematic
;
?
;
_space_group_IT_number 2
_symmetry_cell_setting triclinic
_symmetry_space_group_name_Hall '-P 1'
_symmetry_space_group_name_H-M 'P -1'
_atom_sites_solution_hydrogens difmap
_atom_sites_solution_primary direct
_atom_sites_solution_secondary difmap
_audit_creation_method SHELXL-97
_cell_angle_alpha 107.6470(10)
_cell_angle_beta 97.2650(10)
_cell_angle_gamma 110.1720(10)
_cell_formula_units_Z 2
_cell_length_a 7.6162(5)
_cell_length_b 9.1924(5)
_cell_length_c 10.6592(6)
_cell_measurement_reflns_used 1024
_cell_measurement_temperature 293(2)
_cell_measurement_theta_max 26
_cell_measurement_theta_min 3
_cell_volume 644.88(7)
_computing_cell_refinement 'SAINT (AXS BRUKER)'
_computing_data_collection 'SMART (AXS BRUKER)'
_computing_data_reduction 'SAINT (AXS BRUKER)'
_computing_structure_refinement 'SHELXL-97 (Sheldrick, 1997)'
_computing_structure_solution 'SHELXL-97 (Sheldrick, 1997)'
_diffrn_ambient_temperature 293(2)
_diffrn_measured_fraction_theta_full 0.876
_diffrn_measured_fraction_theta_max 0.876
_diffrn_measurement_device_type 'CCD Diffractometer (AXS BRUKER)'
_diffrn_measurement_method Omega-scans
_diffrn_radiation_monochromator graphite
_diffrn_radiation_source 'fine-focus sealed tube'
_diffrn_radiation_type MoK\a
_diffrn_radiation_wavelength 0.71073
_diffrn_reflns_av_R_equivalents 0.0138
_diffrn_reflns_av_sigmaI/netI 0.0156
_diffrn_reflns_limit_h_max 10
_diffrn_reflns_limit_h_min -10
_diffrn_reflns_limit_k_max 12
_diffrn_reflns_limit_k_min -11
_diffrn_reflns_limit_l_max 8
_diffrn_reflns_limit_l_min -14
_diffrn_reflns_number 4174
_diffrn_reflns_theta_full 28.64
_diffrn_reflns_theta_max 28.64
_diffrn_reflns_theta_min 2.08
_exptl_absorpt_coefficient_mu 0.266
_exptl_absorpt_correction_T_max 0.9364
_exptl_absorpt_correction_T_min 0.9244
_exptl_absorpt_correction_type SADABS
_exptl_crystal_colour colourless
_exptl_crystal_density_diffrn 1.443
_exptl_crystal_density_method 'not measured'
_exptl_crystal_description prism
_exptl_crystal_F_000 290
_exptl_crystal_size_max 0.30
_exptl_crystal_size_mid 0.30
_exptl_crystal_size_min 0.25
_refine_diff_density_max 0.397
_refine_diff_density_min -0.354
_refine_diff_density_rms 0.058
_refine_ls_extinction_coef 0.033(5)
_refine_ls_extinction_expression Fc^*^=kFc[1+0.001xFc^2^\l^3^/sin(2\q)]^-1/4^
_refine_ls_extinction_method SHELXL
_refine_ls_goodness_of_fit_ref 1.036
_refine_ls_hydrogen_treatment refall
_refine_ls_matrix_type full
_refine_ls_number_parameters 217
_refine_ls_number_reflns 2907
_refine_ls_number_restraints 0
_refine_ls_restrained_S_all 1.036
_refine_ls_R_factor_all 0.0417
_refine_ls_R_factor_gt 0.0379
_refine_ls_shift/su_max 0.011
_refine_ls_shift/su_mean 0.002
_refine_ls_structure_factor_coef Fsqd
_refine_ls_weighting_details 'calc w=1/[\s^2^(Fo^2^)+(0.0696P)^2^+0.1750P] where P=(Fo^2^+2Fc^2^)/3'
_refine_ls_weighting_scheme calc
_refine_ls_wR_factor_gt 0.1069
_refine_ls_wR_factor_ref 0.1104
_reflns_number_gt 2596
_reflns_number_total 2907
_reflns_threshold_expression >2sigma(I)
_cod_data_source_file b508317f.txt
_cod_data_source_block c642
_cod_original_sg_symbol_H-M P-1
_cod_database_code 7150260

loop_
_symmetry_equiv_pos_as_xyz
'x, y, z'
'-x, -y, -z'

loop_
_atom_site_label
_atom_site_type_symbol
_atom_site_fract_x
_atom_site_fract_y
_atom_site_fract_z
_atom_site_U_iso_or_equiv
_atom_site_adp_type
_atom_site_occupancy
_atom_site_symmetry_multiplicity
_atom_site_calc_flag
_atom_site_refinement_flags
_atom_site_disorder_assembly
_atom_site_disorder_group
C1 C 0.1505(2) 0.34655(18) 0.56340(14) 0.0315(3) Uani 1 1 d . . .
C2 C 0.2384(2) 0.4780(2) 0.68721(16) 0.0399(3) Uani 1 1 d . . .
C3 C 0.1200(3) 0.5441(2) 0.75120(16) 0.0433(4) Uani 1 1 d . . .
C4 C -0.0776(3) 0.4807(2) 0.69253(16) 0.0407(4) Uani 1 1 d . . .
C5 C -0.1650(2) 0.34643(18) 0.56773(15) 0.0348(3) Uani 1 1 d . . .
C6 C -0.0474(2) 0.27974(16) 0.50495(14) 0.0294(3) Uani 1 1 d . . .
C7 C -0.0965(2) 0.13444(17) 0.37841(14) 0.0304(3) Uani 1 1 d . . .
C8 C -0.3256(2) -0.10418(18) 0.20099(15) 0.0343(3) Uani 1 1 d . . .
C9 C -0.2687(2) -0.0754(2) 0.07459(16) 0.0419(4) Uani 1 1 d . . .
C10 C -0.2424(4) -0.2149(3) -0.0248(2) 0.0611(6) Uani 1 1 d . . .
C11 C -0.5436(2) -0.2090(2) 0.16682(17) 0.0418(4) Uani 1 1 d . . .
C12 C -0.6686(3) -0.1256(2) 0.2193(2) 0.0461(4) Uani 1 1 d . . .
N1 N 0.03945(18) 0.09174(16) 0.34305(13) 0.0353(3) Uani 1 1 d . . .
O1 O 0.32933(18) 0.14336(16) 0.52250(13) 0.0475(3) Uani 1 1 d . . .
O2 O 0.36659(17) 0.31893(16) 0.38679(13) 0.0461(3) Uani 1 1 d . . .
O3 O -0.28037(14) 0.05212(12) 0.30935(10) 0.0334(2) Uani 1 1 d . . .
04 O -0.2457(3) 0.05450(17) 0.06194(14) 0.0625(4) Uani 1 1 d . . .
05 O -0.6025(2) -0.35506(17) 0.09749(19) 0.0760(5) Uani 1 1 d . . .
S1 S 0.24888(5) 0.22739(5) 0.45462(4) 0.03472(14) Uani 1 1 d . . .
H2 H 0.370(3) 0.518(2) 0.723(2) 0.045(5) Uiso 1 1 d . . .
H3 H 0.177(3) 0.635(3) 0.838(2) 0.048(5) Uiso 1 1 d . . .
H4 H -0.161(3) 0.525(3) 0.739(2) 0.054(6) Uiso 1 1 d . . .
H5 H -0.300(3) 0.305(2) 0.5288(19) 0.035(4) Uiso 1 1 d . . .
H8 H -0.257(3) -0.162(2) 0.2337(19) 0.037(4) Uiso 1 1 d . . .
H10A H -0.123(6) -0.209(5) 0.016(5) 0.146(16) Uiso 1 1 d . . .
H10B H -0.325(4) -0.322(4) -0.029(3) 0.088(9) Uiso 1 1 d . . .
H10C H -0.255(4) -0.202(4) -0.111(3) 0.093(9) Uiso 1 1 d . . .
H12A H -0.637(3) -0.086(3) 0.318(3) 0.058(6) Uiso 1 1 d . . .
H12B H -0.651(3) -0.035(3) 0.191(3) 0.065(7) Uiso 1 1 d . . .
H12C H -0.799(3) -0.196(3) 0.183(2) 0.058(6) Uiso 1 1 d . . .

loop_
_atom_site_aniso_label
_atom_site_aniso_U_11
_atom_site_aniso_U_22
_atom_site_aniso_U_33
_atom_site_aniso_U_23
_atom_site_aniso_U_13
_atom_site_aniso_U_12
C1 0.0305(7) 0.0341(7) 0.0280(6) 0.0106(5) 0.0080(5) 0.0117(5)
C2 0.0370(8) 0.0385(8) 0.0315(7) 0.0078(6) 0.0025(6) 0.0074(6)
C3 0.0539(10) 0.0354(8) 0.0285(7) 0.0032(6) 0.0070(7) 0.0131(7)
C4 0.0507(9) 0.0385(8) 0.0350(8) 0.0105(6) 0.0177(7) 0.0209(7)
C5 0.0353(7) 0.0354(7) 0.0332(7) 0.0116(6) 0.0107(6) 0.0143(6)
C6 0.0315(7) 0.0293(6) 0.0254(6) 0.0099(5) 0.0076(5) 0.0103(5)
C7 0.0323(7) 0.0304(6) 0.0259(6) 0.0092(5) 0.0081(5) 0.0107(5)
C8 0.0370(7) 0.0293(7) 0.0279(7) 0.0043(5) 0.0070(5) 0.0095(6)
C9 0.0431(8) 0.0385(8) 0.0307(7) 0.0064(6) 0.0082(6) 0.0071(7)
C10 0.0807(16) 0.0502(11) 0.0423(10) 0.0067(8) 0.0271(10) 0.0202(11)
C11 0.0399(8) 0.0358(8) 0.0370(8) 0.0090(6) 0.0080(6) 0.0053(6)
C12 0.0365(8) 0.0487(9) 0.0485(10) 0.0186(8) 0.0084(7) 0.0123(7)
N1 0.0342(6) 0.0366(6) 0.0300(6) 0.0067(5) 0.0087(5) 0.0134(5)
O1 0.0459(7) 0.0609(8) 0.0449(7) 0.0200(6) 0.0129(5) 0.0317(6)
O2 0.0367(6) 0.0542(7) 0.0436(6) 0.0178(5) 0.0170(5) 0.0122(5)
O3 0.0312(5) 0.0317(5) 0.0280(5) 0.0036(4) 0.0040(4) 0.0098(4)
04 0.0971(12) 0.0461(7) 0.0439(7) 0.0203(6) 0.0248(7) 0.0233(7)
05 0.0565(8) 0.0386(7) 0.0912(12) -0.0091(7) 0.0244(8) -0.0018(6)
S1 0.0301(2) 0.0411(2) 0.0316(2) 0.01118(15) 0.00937(14) 0.01436(16)

loop_
_atom_type_symbol
_atom_type_description
_atom_type_scat_dispersion_real
_atom_type_scat_dispersion_imag
_atom_type_scat_source
C C 0.0033 0.0016 'International Tables Vol C Tables 4.2.6.8 and 6.1.1.4'
H H 0.0000 0.0000 'International Tables Vol C Tables 4.2.6.8 and 6.1.1.4'
N N 0.0061 0.0033 'International Tables Vol C Tables 4.2.6.8 and 6.1.1.4'
O O 0.0106 0.0060 'International Tables Vol C Tables 4.2.6.8 and 6.1.1.4'
S S 0.1246 0.1234 'International Tables Vol C Tables 4.2.6.8 and 6.1.1.4'

loop_
_geom_angle_atom_site_label_1
_geom_angle_atom_site_label_2
_geom_angle_atom_site_label_3
_geom_angle
_geom_angle_site_symmetry_1
_geom_angle_site_symmetry_3
_geom_angle_publ_flag
C2 C1 C6 122.39(14) . . ?
C2 C1 S1 130.26(12) . . ?
C6 C1 S1 107.29(10) . . ?
C1 C2 C3 116.85(15) . . ?
C1 C2 H2 119.5(13) . . ?
C3 C2 H2 123.6(13) . . ?
C4 C3 C2 121.35(14) . . ?
C4 C3 H3 119.9(12) . . ?
C2 C3 H3 118.8(13) . . ?
C3 C4 C5 121.15(15) . . ?
C3 C4 H4 121.3(13) . . ?
C5 C4 H4 117.5(13) . . ?
C6 C5 C4 117.42(14) . . ?
C6 C5 H5 122.6(11) . . ?
C4 C5 H5 120.0(11) . . ?
C5 C6 C1 120.81(13) . . ?
C5 C6 C7 130.33(13) . . ?
C1 C6 C7 108.82(12) . . ?
N1 C7 O3 123.51(13) . . ?
N1 C7 C6 118.86(13) . . ?
O3 C7 C6 117.60(12) . . ?
O3 C8 C11 108.11(12) . . ?
O3 C8 C9 110.77(12) . . ?
C11 C8 C9 110.28(13) . . ?
O3 C8 H8 108.3(11) . . ?
C11 C8 H8 108.6(10) . . ?
C9 C8 H8 110.8(11) . . ?
04 C9 C10 124.15(17) . . ?
04 C9 C8 119.83(15) . . ?
C10 C9 C8 116.01(16) . . ?
C9 C10 H10A 104(3) . . ?
C9 C10 H10B 113.3(18) . . ?
H10A C10 H10B 100(3) . . ?
C9 C10 H10C 108.0(19) . . ?
H10A C10 H10C 117(3) . . ?
H10B C10 H10C 114(3) . . ?
05 C11 C12 124.01(16) . . ?
05 C11 C8 117.42(16) . . ?
C12 C11 C8 118.57(14) . . ?
C11 C12 H12A 110.4(13) . . ?
C11 C12 H12B 109.2(15) . . ?
H12A C12 H12B 110(2) . . ?
C11 C12 H12C 111.5(14) . . ?
H12A C12 H12C 109.8(19) . . ?
H12B C12 H12C 105.9(19) . . ?
C7 N1 S1 108.78(10) . . ?
C7 O3 C8 115.35(11) . . ?
O2 S1 O1 117.41(8) . . ?
O2 S1 N1 108.43(7) . . ?
O1 S1 N1 109.73(7) . . ?
O2 S1 C1 112.45(7) . . ?
O1 S1 C1 110.54(7) . . ?
N1 S1 C1 96.15(6) . . ?

loop_
_geom_bond_atom_site_label_1
_geom_bond_atom_site_label_2
_geom_bond_distance
_geom_bond_site_symmetry_2
_geom_bond_publ_flag
C1 C2 1.379(2) . ?
C1 C6 1.3886(19) . ?
C1 S1 1.7669(15) . ?
C2 C3 1.390(2) . ?
C2 H2 0.92(2) . ?
C3 C4 1.390(2) . ?
C3 H3 0.96(2) . ?
C4 C5 1.396(2) . ?
C4 H4 0.98(2) . ?
C5 C6 1.381(2) . ?
C5 H5 0.949(18) . ?
C6 C7 1.4760(18) . ?
C7 N1 1.2874(19) . ?
C7 O3 1.3215(17) . ?
C8 O3 1.4383(16) . ?
C8 C11 1.533(2) . ?
C8 C9 1.536(2) . ?
C8 H8 0.968(18) . ?
C9 04 1.198(2) . ?
C9 C10 1.488(3) . ?
C10 H10A 0.93(4) . ?
C10 H10B 0.95(3) . ?
C10 H10C 0.96(3) . ?
C11 05 1.204(2) . ?
C11 C12 1.478(3) . ?
C12 H12A 0.97(3) . ?
C12 H12B 0.94(2) . ?
C12 H12C 0.93(2) . ?
N1 S1 1.6622(13) . ?
O1 S1 1.4313(12) . ?
O2 S1 1.4308(12) . ?

loop_
_geom_torsion_atom_site_label_1
_geom_torsion_atom_site_label_2
_geom_torsion_atom_site_label_3
_geom_torsion_atom_site_label_4
_geom_torsion
_geom_torsion_site_symmetry_1
_geom_torsion_site_symmetry_2
_geom_torsion_site_symmetry_3
_geom_torsion_site_symmetry_4
_geom_torsion_publ_flag
C6 C1 C2 C3 -1.1(2) . . . . ?
S1 C1 C2 C3 -178.17(12) . . . . ?
C1 C2 C3 C4 -0.2(2) . . . . ?
C2 C3 C4 C5 0.8(3) . . . . ?
C3 C4 C5 C6 -0.2(2) . . . . ?
C4 C5 C6 C1 -1.1(2) . . . . ?
C4 C5 C6 C7 176.36(14) . . . . ?
C2 C1 C6 C5 1.9(2) . . . . ?
S1 C1 C6 C5 179.49(11) . . . . ?
C2 C1 C6 C7 -176.14(13) . . . . ?
S1 C1 C6 C7 1.49(14) . . . . ?
C5 C6 C7 N1 -177.05(14) . . . . ?
C1 C6 C7 N1 0.69(18) . . . . ?
C5 C6 C7 O3 1.1(2) . . . . ?
C1 C6 C7 O3 178.81(12) . . . . ?
O3 C8 C9 04 -19.6(2) . . . . ?
C11 C8 C9 04 100.08(19) . . . . ?
O3 C8 C9 C10 159.46(17) . . . . ?
C11 C8 C9 C10 -80.9(2) . . . . ?
O3 C8 C11 05 -166.04(17) . . . . ?
C9 C8 C11 05 72.7(2) . . . . ?
O3 C8 C11 C12 14.4(2) . . . . ?
C9 C8 C11 C12 -106.82(17) . . . . ?
O3 C7 N1 S1 179.36(11) . . . . ?
C6 C7 N1 S1 -2.63(17) . . . . ?
N1 C7 O3 C8 8.49(19) . . . . ?
C6 C7 O3 C8 -169.54(12) . . . . ?
C11 C8 O3 C7 160.21(12) . . . . ?
C9 C8 O3 C7 -78.86(15) . . . . ?
C7 N1 S1 O2 -113.19(11) . . . . ?
C7 N1 S1 O1 117.39(11) . . . . ?
C7 N1 S1 C1 2.96(12) . . . . ?
C2 C1 S1 O2 -72.35(16) . . . . ?
C6 C1 S1 O2 110.27(11) . . . . ?
C2 C1 S1 O1 61.02(17) . . . . ?
C6 C1 S1 O1 -116.36(11) . . . . ?
C2 C1 S1 N1 174.79(15) . . . . ?
C6 C1 S1 N1 -2.59(11) . . . . ?

loop_
_cod_related_entry_id
_cod_related_entry_database
_cod_related_entry_code
1 ChemSpider 4481577
